data_7154937
loop_
_publ_author_name
'Zhao, Shixian'
'Wu, Feifei'
'Ma, Yuyu'
'Chen, Wanzhi'
'Liu, Miaochang'
'Wu, Huayue'

_publ_section_title
;
 Enhancement of N-heterocyclic carbenes on rhodium catalyzed olefination
 of triazoles.
;
_journal_issue 8
_journal_name_full 'Organic &amp; biomolecular chemistry'
_journal_page_first 2550
_journal_page_last 2555
_journal_paper_doi 10.1039/c5ob02397a
_journal_volume 14
_journal_year 2016
_chemical_formula_sum 'C21 H29 Cl F6 N4 P Rh'
_chemical_formula_weight 620.81
_chemical_name_systematic
; 
 ? 
;
_space_group_IT_number 61
_symmetry_cell_setting orthorhombic
_symmetry_space_group_name_Hall '-P 2ac 2ab'
_symmetry_space_group_name_H-M 'P b c a'
_atom_sites_solution_hydrogens geom
_atom_sites_solution_primary direct
_atom_sites_solution_secondary difmap
_audit_creation_method SHELXL-97
_audit_update_record
;
2015-08-30 deposited with the CCDC.
2016-01-22 downloaded from the CCDC.
;
_cell_angle_alpha 90.00
_cell_angle_beta 90.00
_cell_angle_gamma 90.00
_cell_formula_units_Z 8
_cell_length_a 14.8991(4)
_cell_length_b 15.3359(5)
_cell_length_c 22.4136(9)
_cell_measurement_temperature 293(2)
_cell_volume 5121.3(3)
_computing_cell_refinement 'Bruker FRAMBO'
_computing_data_collection 'Bruker FRAMBO'
_computing_data_reduction 'Bruker SAINT'
_computing_molecular_graphics 'Bruker SHELXTL'
_computing_publication_material 'Bruker SHELXTL'
_computing_structure_refinement 'SHELXL-97 (Sheldrick, 1997)'
_computing_structure_solution 'SHELXS-97 (Sheldrick, 1990)'
_diffrn_ambient_temperature 293(2)
_diffrn_measured_fraction_theta_full 0.998
_diffrn_measured_fraction_theta_max 0.998
_diffrn_measurement_device_type 'multiwire proportional'
_diffrn_measurement_method 'phi and omega scans'
_diffrn_radiation_monochromator graphite
_diffrn_radiation_source 'fine-focus sealed tube'
_diffrn_radiation_type MoK\a
_diffrn_radiation_wavelength 0.71073
_diffrn_reflns_av_R_equivalents 0.0467
_diffrn_reflns_av_sigmaI/netI 0.0275
_diffrn_reflns_limit_h_max 17
_diffrn_reflns_limit_h_min -17
_diffrn_reflns_limit_k_max 15
_diffrn_reflns_limit_k_min -18
_diffrn_reflns_limit_l_max 26
_diffrn_reflns_limit_l_min -20
_diffrn_reflns_number 31954
_diffrn_reflns_theta_full 25.01
_diffrn_reflns_theta_max 25.01
_diffrn_reflns_theta_min 3.12
_exptl_absorpt_coefficient_mu 0.894
_exptl_absorpt_correction_T_max 0.7878
_exptl_absorpt_correction_T_min 0.7218
_exptl_absorpt_correction_type multi-scan
_exptl_absorpt_process_details sadabs
_exptl_crystal_colour yellow
_exptl_crystal_density_diffrn 1.610
_exptl_crystal_density_method 'not measured'
_exptl_crystal_description block
_exptl_crystal_F_000 2512
_exptl_crystal_size_max 0.39
_exptl_crystal_size_mid 0.33
_exptl_crystal_size_min 0.28
_refine_diff_density_max 0.710
_refine_diff_density_min -0.621
_refine_diff_density_rms 0.095
_refine_ls_extinction_method none
_refine_ls_goodness_of_fit_ref 1.051
_refine_ls_hydrogen_treatment constr
_refine_ls_matrix_type full
_refine_ls_number_parameters 313
_refine_ls_number_reflns 4511
_refine_ls_number_restraints 1
_refine_ls_restrained_S_all 1.076
_refine_ls_R_factor_all 0.0653
_refine_ls_R_factor_gt 0.0477
_refine_ls_shift/su_max 0.000
_refine_ls_shift/su_mean 0.000
_refine_ls_structure_factor_coef Fsqd
_refine_ls_weighting_details 'calc w=1/[\s^2^(Fo^2^)+(0.0536P)^2^+17.9730P] where P=(Fo^2^+2Fc^2^)/3'
_refine_ls_weighting_scheme calc
_refine_ls_wR_factor_gt 0.1180
_refine_ls_wR_factor_ref 0.1374
_reflns_number_gt 3423
_reflns_number_total 4511
_reflns_threshold_expression >2sigma(I)
_cod_data_source_file c5ob02397a2.cif
_cod_data_source_block 141105_zsx141103_1
_cod_depositor_comments 'Adding full bibliography for 7154935--7154937.cif.'
_cod_original_sg_symbol_H-M Pbca
_cod_database_code 7154937

loop_
_symmetry_equiv_pos_as_xyz
'x, y, z'
'-x+1/2, -y, z+1/2'
'x+1/2, -y+1/2, -z'
'-x, y+1/2, -z+1/2'
'-x, -y, -z'
'x-1/2, y, -z-1/2'
'-x-1/2, y-1/2, z'
'x, -y-1/2, z-1/2'

loop_
_atom_site_label
_atom_site_type_symbol
_atom_site_fract_x
_atom_site_fract_y
_atom_site_fract_z
_atom_site_U_iso_or_equiv
_atom_site_adp_type
_atom_site_occupancy
_atom_site_symmetry_multiplicity
_atom_site_calc_flag
_atom_site_refinement_flags
C1 C 0.3776(3) 0.3521(3) 0.3013(2) 0.0382(11) Uani 1 1 d .
C2 C 0.3243(4) 0.2569(4) 0.3675(3) 0.0666(18) Uani 1 1 d .
H2 H 0.3094 0.2324 0.4042 0.080 Uiso 1 1 calc R
C3 C 0.3094(4) 0.2212(4) 0.3149(3) 0.0591(16) Uani 1 1 d .
H3 H 0.2825 0.1678 0.3070 0.071 Uiso 1 1 calc R
C4 C 0.3348(3) 0.2820(3) 0.2117(3) 0.0431(12) Uani 1 1 d .
N4 N 0.2935(4) 0.2142(4) 0.1797(3) 0.0840(18) Uani 1 1 d .
C6 C 0.2863(5) 0.2261(5) 0.1185(3) 0.078(2) Uani 1 1 d .
H6 H 0.2583 0.1841 0.0951 0.093 Uiso 1 1 calc R
C7 C 0.3196(5) 0.2981(6) 0.0933(3) 0.085(2) Uani 1 1 d .
H7 H 0.3154 0.3058 0.0522 0.102 Uiso 1 1 calc R
C8 C 0.3601(4) 0.3608(4) 0.1279(3) 0.0643(17) Uani 1 1 d .
H8 H 0.3828 0.4103 0.1094 0.077 Uiso 1 1 calc R
C9 C 0.3831(5) 0.3997(5) 0.4066(3) 0.0750(19) Uani 1 1 d .
H9A H 0.4223 0.4455 0.3920 0.090 Uiso 1 1 calc R
H9B H 0.4133 0.3705 0.4393 0.090 Uiso 1 1 calc R
C10 C 0.2973(7) 0.4390(7) 0.4286(5) 0.140(5) Uani 1 1 d .
H10A H 0.2687 0.4711 0.3965 0.168 Uiso 1 1 calc R
H10B H 0.2567 0.3931 0.4412 0.168 Uiso 1 1 calc R
C11 C 0.3146(11) 0.4956(11) 0.4768(8) 0.231(10) Uani 1 1 d D
H11A H 0.3358 0.5501 0.4601 0.277 Uiso 1 1 calc R
H11B H 0.3643 0.4708 0.4991 0.277 Uiso 1 1 calc R
C12 C 0.2449(16) 0.5169(12) 0.5198(8) 0.335(16) Uani 1 1 d D
H12A H 0.1967 0.4757 0.5163 0.502 Uiso 1 1 calc R
H12B H 0.2227 0.5746 0.5120 0.502 Uiso 1 1 calc R
H12C H 0.2693 0.5146 0.5594 0.502 Uiso 1 1 calc R
C13 C 0.5586(3) 0.4624(4) 0.2846(3) 0.0488(13) Uani 1 1 d .
C14 C 0.5103(4) 0.5436(4) 0.2865(3) 0.0562(15) Uani 1 1 d .
C15 C 0.4955(3) 0.5707(3) 0.2258(3) 0.0497(13) Uani 1 1 d .
C16 C 0.5292(3) 0.5070(3) 0.1873(2) 0.0431(12) Uani 1 1 d .
C17 C 0.5657(3) 0.4375(3) 0.2234(3) 0.0424(12) Uani 1 1 d .
C18 C 0.6144(4) 0.3600(4) 0.1998(3) 0.0584(15) Uani 1 1 d .
H18A H 0.6741 0.3767 0.1883 0.088 Uiso 1 1 calc R
H18B H 0.5831 0.3375 0.1656 0.088 Uiso 1 1 calc R
H18C H 0.6175 0.3159 0.2301 0.088 Uiso 1 1 calc R
C19 C 0.5348(5) 0.5127(4) 0.1210(3) 0.0672(17) Uani 1 1 d .
H19A H 0.4841 0.5446 0.1061 0.101 Uiso 1 1 calc R
H19B H 0.5348 0.4551 0.1044 0.101 Uiso 1 1 calc R
H19C H 0.5891 0.5422 0.1099 0.101 Uiso 1 1 calc R
C20 C 0.4517(5) 0.6539(4) 0.2070(4) 0.074(2) Uani 1 1 d .
H20A H 0.4965 0.6985 0.2028 0.111 Uiso 1 1 calc R
H20B H 0.4088 0.6713 0.2367 0.111 Uiso 1 1 calc R
H20C H 0.4218 0.6454 0.1695 0.111 Uiso 1 1 calc R
C21 C 0.4895(5) 0.5983(5) 0.3401(3) 0.086(2) Uani 1 1 d .
H21A H 0.5032 0.5660 0.3756 0.129 Uiso 1 1 calc R
H21B H 0.4269 0.6133 0.3399 0.129 Uiso 1 1 calc R
H21C H 0.5249 0.6505 0.3390 0.129 Uiso 1 1 calc R
C22 C 0.5995(4) 0.4139(5) 0.3353(3) 0.077(2) Uani 1 1 d .
H22A H 0.6635 0.4200 0.3339 0.115 Uiso 1 1 calc R
H22B H 0.5839 0.3533 0.3323 0.115 Uiso 1 1 calc R
H22C H 0.5773 0.4370 0.3722 0.115 Uiso 1 1 calc R
Cl1 Cl 0.28226(9) 0.51575(9) 0.25331(7) 0.0576(4) Uani 1 1 d .
F1 F -0.0309(5) 0.2051(6) 0.0219(4) 0.187(3) Uani 1 1 d .
F2 F 0.0784(6) 0.2664(8) 0.0620(4) 0.260(6) Uani 1 1 d .
F3 F 0.1021(6) 0.1448(5) 0.0231(5) 0.238(5) Uani 1 1 d .
F4 F 0.1615(5) 0.2529(5) -0.0169(4) 0.190(3) Uani 1 1 d .
F5 F 0.0500(7) 0.1989(8) -0.0608(3) 0.241(5) Uani 1 1 d .
F6 F 0.0238(7) 0.3165(5) -0.0178(4) 0.215(4) Uani 1 1 d .
N1 N 0.3682(3) 0.3536(3) 0.18686(19) 0.0426(10) Uani 1 1 d .
N2 N 0.3428(3) 0.2810(3) 0.2736(2) 0.0442(10) Uani 1 1 d .
N3 N 0.3662(3) 0.3379(3) 0.3591(2) 0.0524(11) Uani 1 1 d .
P1 P 0.06381(14) 0.23165(14) 0.00121(8) 0.0724(5) Uani 1 1 d .
Rh1 Rh 0.42587(2) 0.44616(2) 0.246293(16) 0.03333(16) Uani 1 1 d .

loop_
_atom_site_aniso_label
_atom_site_aniso_U_11
_atom_site_aniso_U_22
_atom_site_aniso_U_33
_atom_site_aniso_U_23
_atom_site_aniso_U_13
_atom_site_aniso_U_12
C1 0.029(2) 0.037(3) 0.049(3) 0.006(2) 0.000(2) 0.003(2)
C2 0.065(4) 0.067(4) 0.068(4) 0.029(3) 0.004(3) -0.003(3)
C3 0.058(4) 0.041(3) 0.079(5) 0.018(3) -0.001(3) -0.005(3)
C4 0.032(3) 0.033(3) 0.064(4) -0.012(2) -0.002(2) -0.001(2)
N4 0.063(4) 0.071(4) 0.118(6) -0.028(4) 0.000(4) 0.001(3)
C6 0.073(5) 0.094(5) 0.067(5) -0.034(4) -0.006(4) -0.017(4)
C7 0.083(5) 0.115(7) 0.056(4) -0.026(4) -0.004(4) -0.021(5)
C8 0.057(4) 0.086(4) 0.050(4) -0.007(3) 0.002(3) -0.021(3)
C9 0.090(5) 0.085(5) 0.050(4) -0.001(3) -0.001(4) -0.011(4)
C10 0.130(8) 0.153(10) 0.136(9) -0.077(8) 0.057(7) -0.049(7)
C11 0.235(17) 0.215(15) 0.244(18) -0.144(14) 0.159(14) -0.119(13)
C12 0.55(4) 0.22(2) 0.23(2) -0.118(18) 0.08(3) -0.16(3)
C13 0.029(3) 0.065(4) 0.052(3) 0.000(3) -0.004(2) -0.010(2)
C14 0.038(3) 0.065(4) 0.066(4) -0.024(3) 0.007(3) -0.022(3)
C15 0.037(3) 0.041(3) 0.072(4) -0.001(3) 0.007(3) -0.009(2)
C16 0.036(3) 0.040(3) 0.053(3) 0.007(2) 0.003(2) -0.006(2)
C17 0.029(3) 0.045(3) 0.052(3) -0.002(2) 0.005(2) -0.007(2)
C18 0.046(3) 0.048(3) 0.081(4) 0.004(3) 0.012(3) 0.005(3)
C19 0.075(4) 0.070(4) 0.057(4) 0.016(3) 0.011(3) -0.009(3)
C20 0.068(4) 0.033(3) 0.121(6) 0.004(3) 0.012(4) -0.004(3)
C21 0.080(5) 0.094(5) 0.085(5) -0.049(4) 0.023(4) -0.033(4)
C22 0.047(4) 0.121(6) 0.061(4) 0.021(4) -0.009(3) -0.008(4)
Cl1 0.0352(7) 0.0407(7) 0.0971(12) 0.0064(7) 0.0054(7) 0.0043(6)
F1 0.115(5) 0.219(8) 0.228(8) 0.067(7) 0.033(5) -0.028(5)
F2 0.245(10) 0.394(14) 0.141(6) -0.162(8) -0.076(6) 0.101(9)
F3 0.225(8) 0.142(6) 0.348(14) 0.088(7) 0.113(9) 0.074(6)
F4 0.122(5) 0.219(8) 0.230(8) -0.030(7) 0.045(5) -0.035(5)
F5 0.245(9) 0.352(14) 0.125(6) -0.135(8) -0.020(6) -0.006(9)
F6 0.288(10) 0.149(6) 0.209(8) 0.074(6) 0.090(8) 0.093(7)
N1 0.034(2) 0.049(3) 0.045(3) -0.0063(19) 0.0039(19) -0.0048(18)
N2 0.037(2) 0.032(2) 0.063(3) 0.002(2) -0.004(2) 0.0006(18)
N3 0.050(3) 0.059(3) 0.049(3) 0.011(2) 0.001(2) -0.001(2)
P1 0.0818(13) 0.0825(13) 0.0529(10) -0.0161(9) -0.0007(9) -0.0010(10)
Rh1 0.0276(2) 0.0301(2) 0.0423(3) -0.00018(15) 0.00047(15) -0.00194(14)

loop_
_atom_type_symbol
_atom_type_description
_atom_type_scat_dispersion_real
_atom_type_scat_dispersion_imag
_atom_type_scat_source
C C 0.0033 0.0016 'International Tables Vol C Tables 4.2.6.8 and 6.1.1.4'
H H 0.0000 0.0000 'International Tables Vol C Tables 4.2.6.8 and 6.1.1.4'
Cl Cl 0.1484 0.1585 'International Tables Vol C Tables 4.2.6.8 and 6.1.1.4'
F F 0.0171 0.0103 'International Tables Vol C Tables 4.2.6.8 and 6.1.1.4'
N N 0.0061 0.0033 'International Tables Vol C Tables 4.2.6.8 and 6.1.1.4'
P P 0.1023 0.0942 'International Tables Vol C Tables 4.2.6.8 and 6.1.1.4'
Rh Rh -1.1178 0.9187 'International Tables Vol C Tables 4.2.6.8 and 6.1.1.4'

loop_
_geom_angle_atom_site_label_1
_geom_angle_atom_site_label_2
_geom_angle_atom_site_label_3
_geom_angle
N3 C1 N2 105.4(4)
N3 C1 Rh1 139.1(4)
N2 C1 Rh1 115.4(4)
C3 C2 N3 108.7(5)
C3 C2 H2 125.6
N3 C2 H2 125.6
C2 C3 N2 105.2(5)
C2 C3 H3 127.4
N2 C3 H3 127.4
N1 C4 N2 113.3(4)
N1 C4 N4 124.2(6)
N2 C4 N4 122.5(5)
C6 N4 C4 116.1(6)
C7 C6 N4 119.9(6)
C7 C6 H6 120.0
N4 C6 H6 120.0
C6 C7 C8 120.1(7)
C6 C7 H7 120.0
C8 C7 H7 120.0
N1 C8 C7 122.8(6)
N1 C8 H8 118.6
C7 C8 H8 118.6
N3 C9 C10 111.0(6)
N3 C9 H9A 109.4
C10 C9 H9A 109.4
N3 C9 H9B 109.4
C10 C9 H9B 109.4
H9A C9 H9B 108.0
C11 C10 C9 110.1(10)
C11 C10 H10A 109.6
C9 C10 H10A 109.6
C11 C10 H10B 109.6
C9 C10 H10B 109.6
H10A C10 H10B 108.2
C10 C11 C12 121.0(13)
C10 C11 H11A 107.1
C12 C11 H11A 107.1
C10 C11 H11B 107.1
C12 C11 H11B 107.1
H11A C11 H11B 106.8
C11 C12 H12A 109.5
C11 C12 H12B 109.5
H12A C12 H12B 109.5
C11 C12 H12C 109.5
H12A C12 H12C 109.5
H12B C12 H12C 109.5
C17 C13 C14 107.2(5)
C17 C13 C22 124.7(6)
C14 C13 C22 127.9(6)
C17 C13 Rh1 69.9(3)
C14 C13 Rh1 69.8(3)
C22 C13 Rh1 128.1(4)
C13 C14 C15 107.4(5)
C13 C14 C21 127.7(6)
C15 C14 C21 124.4(6)
C13 C14 Rh1 71.3(3)
C15 C14 Rh1 73.4(3)
C21 C14 Rh1 127.1(4)
C16 C15 C14 109.1(5)
C16 C15 C20 125.4(6)
C14 C15 C20 125.4(6)
C16 C15 Rh1 72.2(3)
C14 C15 Rh1 68.2(3)
C20 C15 Rh1 126.1(4)
C15 C16 C17 107.7(5)
C15 C16 C19 126.5(5)
C17 C16 C19 125.5(5)
C15 C16 Rh1 71.2(3)
C17 C16 Rh1 67.6(3)
C19 C16 Rh1 130.8(4)
C13 C17 C16 108.3(5)
C13 C17 C18 126.2(5)
C16 C17 C18 124.9(5)
C13 C17 Rh1 71.5(3)
C16 C17 Rh1 73.9(3)
C18 C17 Rh1 127.3(4)
C17 C18 H18A 109.5
C17 C18 H18B 109.5
H18A C18 H18B 109.5
C17 C18 H18C 109.5
H18A C18 H18C 109.5
H18B C18 H18C 109.5
C16 C19 H19A 109.5
C16 C19 H19B 109.5
H19A C19 H19B 109.5
C16 C19 H19C 109.5
H19A C19 H19C 109.5
H19B C19 H19C 109.5
C15 C20 H20A 109.5
C15 C20 H20B 109.5
H20A C20 H20B 109.5
C15 C20 H20C 109.5
H20A C20 H20C 109.5
H20B C20 H20C 109.5
C14 C21 H21A 109.5
C14 C21 H21B 109.5
H21A C21 H21B 109.5
C14 C21 H21C 109.5
H21A C21 H21C 109.5
H21B C21 H21C 109.5
C13 C22 H22A 109.5
C13 C22 H22B 109.5
H22A C22 H22B 109.5
C13 C22 H22C 109.5
H22A C22 H22C 109.5
H22B C22 H22C 109.5
C4 N1 C8 116.8(5)
C4 N1 Rh1 116.1(3)
C8 N1 Rh1 127.0(4)
C1 N2 C3 111.2(5)
C1 N2 C4 118.6(4)
C3 N2 C4 129.6(5)
C1 N3 C2 109.5(5)
C1 N3 C9 126.1(5)
C2 N3 C9 124.0(5)
F2 P1 F6 90.5(6)
F2 P1 F5 178.5(7)
F6 P1 F5 88.4(6)
F2 P1 F3 87.9(7)
F6 P1 F3 177.5(5)
F5 P1 F3 93.3(6)
F2 P1 F1 87.3(5)
F6 P1 F1 87.2(5)
F5 P1 F1 93.7(5)
F3 P1 F1 90.9(5)
F2 P1 F4 91.6(5)
F6 P1 F4 96.7(5)
F5 P1 F4 87.5(5)
F3 P1 F4 85.2(5)
F1 P1 F4 176.0(5)
C1 Rh1 N1 76.26(19)
C1 Rh1 C17 116.38(19)
N1 Rh1 C17 101.60(18)
C1 Rh1 C14 116.5(2)
N1 Rh1 C14 164.13(19)
C17 Rh1 C14 64.9(2)
C1 Rh1 C13 99.4(2)
N1 Rh1 C13 133.79(19)
C17 Rh1 C13 38.6(2)
C14 Rh1 C13 38.9(2)
C1 Rh1 C15 154.5(2)
N1 Rh1 C15 129.3(2)
C17 Rh1 C15 63.34(19)
C14 Rh1 C15 38.4(2)
C13 Rh1 C15 63.8(2)
C1 Rh1 C16 154.27(18)
N1 Rh1 C16 100.73(18)
C17 Rh1 C16 38.45(19)
C14 Rh1 C16 63.6(2)
C13 Rh1 C16 63.8(2)
C15 Rh1 C16 36.55(19)
C1 Rh1 Cl1 87.72(13)
N1 Rh1 Cl1 88.72(11)
C17 Rh1 Cl1 155.32(14)
C14 Rh1 Cl1 100.68(16)
C13 Rh1 Cl1 137.45(16)
C15 Rh1 Cl1 92.73(15)
C16 Rh1 Cl1 117.92(13)

loop_
_geom_bond_atom_site_label_1
_geom_bond_atom_site_label_2
_geom_bond_distance
C1 N3 1.326(7)
C1 N2 1.357(6)
C1 Rh1 2.029(5)
C2 C3 1.320(9)
C2 N3 1.403(8)
C2 H2 0.9300
C3 N2 1.393(7)
C3 H3 0.9300
C4 N1 1.327(6)
C4 N2 1.393(7)
C4 N4 1.405(7)
N4 C6 1.388(9)
C6 C7 1.335(11)
C6 H6 0.9300
C7 C8 1.376(9)
C7 H7 0.9300
C8 N1 1.331(7)
C8 H8 0.9300
C9 N3 1.446(8)
C9 C10 1.497(12)
C9 H9A 0.9700
C9 H9B 0.9700
C10 C11 1.410(15)
C10 H10A 0.9700
C10 H10B 0.9700
C11 C12 1.454(16)
C11 H11A 0.9700
C11 H11B 0.9700
C12 H12A 0.9600
C12 H12B 0.9600
C12 H12C 0.9600
C13 C17 1.428(8)
C13 C14 1.440(8)
C13 C22 1.487(8)
C13 Rh1 2.171(5)
C14 C15 1.440(9)
C14 C21 1.497(8)
C14 Rh1 2.152(5)
C15 C16 1.397(8)
C15 C20 1.493(8)
C15 Rh1 2.221(5)
C16 C17 1.446(7)
C16 C19 1.489(8)
C16 Rh1 2.234(5)
C17 C18 1.490(7)
C17 Rh1 2.150(5)
C18 H18A 0.9600
C18 H18B 0.9600
C18 H18C 0.9600
C19 H19A 0.9600
C19 H19B 0.9600
C19 H19C 0.9600
C20 H20A 0.9600
C20 H20B 0.9600
C20 H20C 0.9600
C21 H21A 0.9600
C21 H21B 0.9600
C21 H21C 0.9600
C22 H22A 0.9600
C22 H22B 0.9600
C22 H22C 0.9600
Cl1 Rh1 2.3963(14)
F1 P1 1.540(6)
F2 P1 1.480(6)
F3 P1 1.530(7)
F4 P1 1.546(7)
F5 P1 1.493(6)
F6 P1 1.493(7)
N1 Rh1 2.129(4)

loop_
_geom_torsion_atom_site_label_1
_geom_torsion_atom_site_label_2
_geom_torsion_atom_site_label_3
_geom_torsion_atom_site_label_4
_geom_torsion
N3 C2 C3 N2 0.1(7)
N1 C4 N4 C6 -1.8(9)
N2 C4 N4 C6 176.8(5)
C4 N4 C6 C7 1.5(10)
N4 C6 C7 C8 -0.7(12)
C6 C7 C8 N1 0.0(12)
N3 C9 C10 C11 176.9(11)
C9 C10 C11 C12 -157.2(19)
C17 C13 C14 C15 -4.8(5)
C22 C13 C14 C15 171.7(5)
Rh1 C13 C14 C15 -65.0(3)
C17 C13 C14 C21 -176.9(5)
C22 C13 C14 C21 -0.3(9)
Rh1 C13 C14 C21 122.9(6)
C17 C13 C14 Rh1 60.2(3)
C22 C13 C14 Rh1 -123.2(6)
C13 C14 C15 C16 2.7(6)
C21 C14 C15 C16 175.1(5)
Rh1 C14 C15 C16 -60.9(4)
C13 C14 C15 C20 -176.8(5)
C21 C14 C15 C20 -4.4(8)
Rh1 C14 C15 C20 119.6(5)
C13 C14 C15 Rh1 63.6(3)
C21 C14 C15 Rh1 -124.0(5)
C14 C15 C16 C17 0.4(6)
C20 C15 C16 C17 180.0(5)
Rh1 C15 C16 C17 -58.0(3)
C14 C15 C16 C19 -174.2(5)
C20 C15 C16 C19 5.3(9)
Rh1 C15 C16 C19 127.4(6)
C14 C15 C16 Rh1 58.4(3)
C20 C15 C16 Rh1 -122.1(5)
C14 C13 C17 C16 5.1(5)
C22 C13 C17 C16 -171.6(5)
Rh1 C13 C17 C16 65.3(3)
C14 C13 C17 C18 176.7(5)
C22 C13 C17 C18 -0.1(8)
Rh1 C13 C17 C18 -123.2(5)
C14 C13 C17 Rh1 -60.1(3)
C22 C13 C17 Rh1 123.1(5)
C15 C16 C17 C13 -3.5(5)
C19 C16 C17 C13 171.2(5)
Rh1 C16 C17 C13 -63.7(3)
C15 C16 C17 C18 -175.1(5)
C19 C16 C17 C18 -0.5(8)
Rh1 C16 C17 C18 124.6(5)
C15 C16 C17 Rh1 60.2(4)
C19 C16 C17 Rh1 -125.1(5)
N2 C4 N1 C8 -177.7(5)
N4 C4 N1 C8 1.1(8)
N2 C4 N1 Rh1 0.7(5)
N4 C4 N1 Rh1 179.5(4)
C7 C8 N1 C4 -0.1(9)
C7 C8 N1 Rh1 -178.3(5)
N3 C1 N2 C3 -0.2(6)
Rh1 C1 N2 C3 -178.5(3)
N3 C1 N2 C4 172.0(4)
Rh1 C1 N2 C4 -6.3(5)
C2 C3 N2 C1 0.1(6)
C2 C3 N2 C4 -171.0(5)
N1 C4 N2 C1 3.6(6)
N4 C4 N2 C1 -175.2(5)
N1 C4 N2 C3 174.1(5)
N4 C4 N2 C3 -4.6(8)
N2 C1 N3 C2 0.2(6)
Rh1 C1 N3 C2 177.9(4)
N2 C1 N3 C9 -172.3(5)
Rh1 C1 N3 C9 5.3(9)
C3 C2 N3 C1 -0.2(7)
C3 C2 N3 C9 172.5(6)
C10 C9 N3 C1 101.8(8)
C10 C9 N3 C2 -69.7(9)
N3 C1 Rh1 N1 -172.7(6)
N2 C1 Rh1 N1 4.8(3)
N3 C1 Rh1 C17 91.0(6)
N2 C1 Rh1 C17 -91.5(4)
N3 C1 Rh1 C14 17.4(6)
N2 C1 Rh1 C14 -165.1(3)
N3 C1 Rh1 C13 54.4(6)
N2 C1 Rh1 C13 -128.1(4)
N3 C1 Rh1 C15 8.1(8)
N2 C1 Rh1 C15 -174.4(4)
N3 C1 Rh1 C16 101.1(7)
N2 C1 Rh1 C16 -81.4(6)
N3 C1 Rh1 Cl1 -83.4(6)
N2 C1 Rh1 Cl1 94.1(3)
C4 N1 Rh1 C1 -3.0(4)
C8 N1 Rh1 C1 175.2(5)
C4 N1 Rh1 C17 111.6(4)
C8 N1 Rh1 C17 -70.2(5)
C4 N1 Rh1 C14 142.2(7)
C8 N1 Rh1 C14 -39.6(10)
C4 N1 Rh1 C13 86.9(4)
C8 N1 Rh1 C13 -94.9(5)
C4 N1 Rh1 C15 176.5(3)
C8 N1 Rh1 C15 -5.3(6)
C4 N1 Rh1 C16 150.8(3)
C8 N1 Rh1 C16 -31.0(5)
C4 N1 Rh1 Cl1 -91.0(3)
C8 N1 Rh1 Cl1 87.2(5)
C13 C17 Rh1 C1 -70.8(4)
C16 C17 Rh1 C1 173.0(3)
C18 C17 Rh1 C1 51.1(6)
C13 C17 Rh1 N1 -151.1(3)
C16 C17 Rh1 N1 92.7(3)
C18 C17 Rh1 N1 -29.2(6)
C13 C17 Rh1 C14 37.7(3)
C16 C17 Rh1 C14 -78.4(3)
C18 C17 Rh1 C14 159.7(6)
C16 C17 Rh1 C13 -116.2(4)
C18 C17 Rh1 C13 121.9(7)
C13 C17 Rh1 C15 80.6(4)
C16 C17 Rh1 C15 -35.6(3)
C18 C17 Rh1 C15 -157.5(6)
C13 C17 Rh1 C16 116.2(4)
C18 C17 Rh1 C16 -121.9(7)
C13 C17 Rh1 Cl1 95.8(5)
C16 C17 Rh1 Cl1 -20.4(6)
C18 C17 Rh1 Cl1 -142.3(4)
C13 C14 Rh1 C1 70.9(4)
C15 C14 Rh1 C1 -173.6(3)
C21 C14 Rh1 C1 -52.7(7)
C13 C14 Rh1 N1 -70.8(9)
C15 C14 Rh1 N1 44.6(9)
C21 C14 Rh1 N1 165.5(6)
C13 C14 Rh1 C17 -37.4(3)
C15 C14 Rh1 C17 78.0(3)
C21 C14 Rh1 C17 -161.0(7)
C15 C14 Rh1 C13 115.5(5)
C21 C14 Rh1 C13 -123.6(8)
C13 C14 Rh1 C15 -115.5(5)
C21 C14 Rh1 C15 120.9(8)
C13 C14 Rh1 C16 -80.3(3)
C15 C14 Rh1 C16 35.2(3)
C21 C14 Rh1 C16 156.1(7)
C13 C14 Rh1 Cl1 163.7(3)
C15 C14 Rh1 Cl1 -80.8(3)
C21 C14 Rh1 Cl1 40.1(7)
C17 C13 Rh1 C1 120.9(3)
C14 C13 Rh1 C1 -121.0(3)
C22 C13 Rh1 C1 2.0(6)
C17 C13 Rh1 N1 41.0(4)
C14 C13 Rh1 N1 159.0(3)
C22 C13 Rh1 N1 -78.0(6)
C14 C13 Rh1 C17 118.1(5)
C22 C13 Rh1 C17 -118.9(7)
C17 C13 Rh1 C14 -118.1(5)
C22 C13 Rh1 C14 123.0(7)
C17 C13 Rh1 C15 -79.4(3)
C14 C13 Rh1 C15 38.7(3)
C22 C13 Rh1 C15 161.7(7)
C17 C13 Rh1 C16 -38.5(3)
C14 C13 Rh1 C16 79.6(4)
C22 C13 Rh1 C16 -157.4(7)
C17 C13 Rh1 Cl1 -142.1(3)
C14 C13 Rh1 Cl1 -24.0(4)
C22 C13 Rh1 Cl1 99.0(6)
C16 C15 Rh1 C1 133.3(4)
C14 C15 Rh1 C1 13.4(6)
C20 C15 Rh1 C1 -105.4(7)
C16 C15 Rh1 N1 -45.7(4)
C14 C15 Rh1 N1 -165.6(3)
C20 C15 Rh1 N1 75.6(6)
C16 C15 Rh1 C17 37.4(3)
C14 C15 Rh1 C17 -82.5(3)
C20 C15 Rh1 C17 158.8(7)
C16 C15 Rh1 C14 119.9(5)
C20 C15 Rh1 C14 -118.7(7)
C16 C15 Rh1 C13 80.7(3)
C14 C15 Rh1 C13 -39.2(3)
C20 C15 Rh1 C13 -157.9(7)
C14 C15 Rh1 C16 -119.9(5)
C20 C15 Rh1 C16 121.3(7)
C16 C15 Rh1 Cl1 -136.3(3)
C14 C15 Rh1 Cl1 103.8(3)
C20 C15 Rh1 Cl1 -14.9(6)
C15 C16 Rh1 C1 -133.7(5)
C17 C16 Rh1 C1 -14.6(6)
C19 C16 Rh1 C1 103.8(6)
C15 C16 Rh1 N1 145.7(3)
C17 C16 Rh1 N1 -95.2(3)
C19 C16 Rh1 N1 23.2(6)
C15 C16 Rh1 C17 -119.2(5)
C19 C16 Rh1 C17 118.4(6)
C15 C16 Rh1 C14 -37.0(3)
C17 C16 Rh1 C14 82.2(3)
C19 C16 Rh1 C14 -159.4(6)
C15 C16 Rh1 C13 -80.6(4)
C17 C16 Rh1 C13 38.6(3)
C19 C16 Rh1 C13 157.0(6)
C17 C16 Rh1 C15 119.2(5)
C19 C16 Rh1 C15 -122.5(7)
C15 C16 Rh1 Cl1 51.4(4)
C17 C16 Rh1 Cl1 170.5(3)
C19 C16 Rh1 Cl1 -71.1(5)
